data_7053327
loop_
_publ_author_name
'Zhang, Na'
'Sun, Zhengang'
'Zhu, Yanyu'
'Zhang, Jing'
'Liu, Lei'
'Huang, Cuiying'
'Lu, Xin'
'Wang, Weinan'
'Tong, Fei'

_publ_section_title
;
 Synthesis, crystal structure and luminescence properties of eight new
 lanthanide carboxyphosphonates with a 3D framework structure
;
_journal_issue 11
_journal_name_full 'New Journal of Chemistry'
_journal_page_first 2429
_journal_paper_doi 10.1039/b9nj00456d
_journal_volume 34
_journal_year 2010
_chemical_formula_sum 'C7 H19 Ce N O9 P'
_chemical_formula_weight 432.32
_chemical_name_systematic
;
?
;
_space_group_IT_number 14
_symmetry_cell_setting monoclinic
_symmetry_space_group_name_Hall '-P 2ybc'
_symmetry_space_group_name_H-M 'P 1 21/c 1'
_atom_sites_solution_hydrogens geom
_atom_sites_solution_primary direct
_atom_sites_solution_secondary difmap
_audit_creation_method SHELXL-97
_cell_angle_alpha 90.00
_cell_angle_beta 95.392(2)
_cell_angle_gamma 90.00
_cell_formula_units_Z 4
_cell_length_a 5.6906(8)
_cell_length_b 12.8000(18)
_cell_length_c 21.550(3)
_cell_measurement_reflns_used 1711
_cell_measurement_temperature 295(2)
_cell_measurement_theta_max 24.10
_cell_measurement_theta_min 2.48
_cell_volume 1562.7(4)
_computing_cell_refinement 'Bruker SMART'
_computing_data_collection 'Bruker SMART'
_computing_data_reduction 'Bruker SHELXTL'
_computing_molecular_graphics 'Bruker SHELXTL'
_computing_publication_material 'Bruker SHELXTL'
_computing_structure_refinement 'SHELXL-97 (Sheldrick, 1997)'
_computing_structure_solution 'SHELXS-97 (Sheldrick, 1990)'
_diffrn_ambient_temperature 295(2)
_diffrn_measured_fraction_theta_full 0.988
_diffrn_measured_fraction_theta_max 0.988
_diffrn_measurement_device_type 'Smart Apex II CCD'
_diffrn_measurement_method 'omega scans'
_diffrn_radiation_monochromator graphite
_diffrn_radiation_source 'fine-focus sealed tube'
_diffrn_radiation_type MoK\a
_diffrn_radiation_wavelength 0.71073
_diffrn_reflns_av_R_equivalents 0.0576
_diffrn_reflns_av_sigmaI/netI 0.0740
_diffrn_reflns_limit_h_max 6
_diffrn_reflns_limit_h_min -7
_diffrn_reflns_limit_k_max 16
_diffrn_reflns_limit_k_min -15
_diffrn_reflns_limit_l_max 24
_diffrn_reflns_limit_l_min -26
_diffrn_reflns_number 8592
_diffrn_reflns_theta_full 26.50
_diffrn_reflns_theta_max 26.50
_diffrn_reflns_theta_min 1.85
_diffrn_standards_decay_% 0
_diffrn_standards_interval_count 0
_diffrn_standards_interval_time 0
_diffrn_standards_number 0
_exptl_absorpt_coefficient_mu 3.050
_exptl_absorpt_correction_T_max 0.8526
_exptl_absorpt_correction_T_min 0.7036
_exptl_absorpt_correction_type empirical
_exptl_absorpt_process_details sadabs
_exptl_crystal_colour 'pale yellow'
_exptl_crystal_density_diffrn 1.838
_exptl_crystal_density_method 'not measured'
_exptl_crystal_description block
_exptl_crystal_F_000 852
_exptl_crystal_size_max 0.12
_exptl_crystal_size_mid 0.10
_exptl_crystal_size_min 0.05
_refine_diff_density_max 4.922
_refine_diff_density_min -0.905
_refine_diff_density_rms 0.273
_refine_ls_extinction_method none
_refine_ls_goodness_of_fit_ref 1.078
_refine_ls_hydrogen_treatment constr
_refine_ls_matrix_type full
_refine_ls_number_parameters 172
_refine_ls_number_reflns 3199
_refine_ls_number_restraints 12
_refine_ls_restrained_S_all 1.082
_refine_ls_R_factor_all 0.0982
_refine_ls_R_factor_gt 0.0643
_refine_ls_shift/su_max 0.003
_refine_ls_shift/su_mean 0.000
_refine_ls_structure_factor_coef Fsqd
_refine_ls_weighting_details 'calc w=1/[\s^2^(Fo^2^)+(0.1038P)^2^+11.5165P] where P=(Fo^2^+2Fc^2^)/3'
_refine_ls_weighting_scheme calc
_refine_ls_wR_factor_gt 0.1733
_refine_ls_wR_factor_ref 0.1954
_reflns_number_gt 2233
_reflns_number_total 3199
_reflns_threshold_expression >2sigma(I)
_cod_data_source_file b9nj00456d.txt
_cod_data_source_block szg106
_cod_depositor_comments
;
The following automatic conversions were performed:

'_symmetry_cell_setting' value 'Monoclinic' changed to 'monoclinic'
according to /home/saulius/struct/CIF-dictionaries/cif_core.dic
dictionary named 'cif_core.dic' version 2.4.2 from 2011-04-26.

Automatic conversion script
Id: cif_fix_values 1891 2012-01-12 08:04:46Z andrius 
;
_cod_original_sg_symbol_H-M P21/c
_cod_database_code 7053327

loop_
_symmetry_equiv_pos_as_xyz
'x, y, z'
'-x, y+1/2, -z+1/2'
'-x, -y, -z'
'x, -y-1/2, z-1/2'

loop_
_atom_site_label
_atom_site_type_symbol
_atom_site_fract_x
_atom_site_fract_y
_atom_site_fract_z
_atom_site_U_iso_or_equiv
_atom_site_adp_type
_atom_site_occupancy
_atom_site_symmetry_multiplicity
_atom_site_calc_flag
_atom_site_refinement_flags
Ce1 Ce 0.36845(11) 0.85624(5) 1.03100(3) 0.0238(2) Uani 1 1 d .
P1 P 0.0954(5) 0.9750(2) 0.91596(12) 0.0230(6) Uani 1 1 d .
O1 O 0.3155(13) 1.0183(6) 0.9540(3) 0.0255(17) Uani 1 1 d .
O2 O 0.0416(13) 0.8709(6) 0.9450(3) 0.0274(17) Uani 1 1 d .
O3 O -0.1091(13) 1.0478(7) 0.9079(3) 0.0316(18) Uani 1 1 d .
O4 O -0.2986(16) 0.7641(7) 0.5768(4) 0.041(2) Uani 1 1 d .
O5 O -0.4990(16) 0.6882(8) 0.6451(4) 0.041(2) Uani 1 1 d .
O6 O 0.5922(15) 0.8055(8) 0.9421(4) 0.042(2) Uani 1 1 d .
H6C H 0.6486 0.7472 0.9490 0.063 Uiso 1 1 d R
H6D H 0.4923 0.8050 0.9089 0.063 Uiso 1 1 d R
O7 O 0.1441(17) 0.6930(8) 1.0360(5) 0.054(3) Uani 1 1 d .
H7A H 0.2093 0.6573 1.0662 0.080 Uiso 1 1 d R
H7B H 0.0004 0.7067 1.0426 0.080 Uiso 1 1 d R
O1W O 0.5414(10) 0.6040(4) 0.8647(2) 0.0064(12) Uani 1 1 d U
H1WA H 0.6441 0.5620 0.8809 0.010 Uiso 1 1 d R
H1WB H 0.4098 0.5744 0.8528 0.010 Uiso 1 1 d R
O2W O 0.2981(19) 0.5698(9) 0.7329(5) 0.063(3) Uani 1 1 d U
H2WA H 0.1992 0.5963 0.7045 0.094 Uiso 1 1 d R
H2WB H 0.4372 0.5682 0.7201 0.094 Uiso 1 1 d R
N1 N 0.0260(15) 0.9155(7) 0.7891(4) 0.025(2) Uani 1 1 d .
C1 C 0.2029(18) 0.9545(9) 0.8389(5) 0.028(3) Uani 1 1 d .
H1A H 0.2654 1.0202 0.8252 0.033 Uiso 1 1 calc R
H1B H 0.3327 0.9052 0.8436 0.033 Uiso 1 1 calc R
C2 C 0.115(3) 0.9262(13) 0.7276(5) 0.047(4) Uani 1 1 d .
H2A H 0.2576 0.8851 0.7269 0.057 Uiso 1 1 calc R
H2B H 0.1555 0.9987 0.7212 0.057 Uiso 1 1 calc R
C3 C -0.063(2) 0.8912(11) 0.6743(5) 0.037(3) Uani 1 1 d .
H3B H -0.1975 0.9379 0.6713 0.044 Uiso 1 1 calc R
H3A H 0.0096 0.8951 0.6354 0.044 Uiso 1 1 calc R
C4 C -0.148(2) 0.7782(9) 0.6841(5) 0.029(2) Uani 1 1 d .
H4A H -0.0098 0.7324 0.6839 0.034 Uiso 1 1 calc R
C5 C -0.233(3) 0.7708(12) 0.7471(6) 0.051(4) Uani 1 1 d .
H5A H -0.2767 0.6990 0.7547 0.061 Uiso 1 1 calc R
H5B H -0.3732 0.8135 0.7482 0.061 Uiso 1 1 calc R
C6 C -0.049(3) 0.8060(11) 0.7992(6) 0.042(3) Uani 1 1 d .
H6B H -0.1144 0.8009 0.8390 0.050 Uiso 1 1 calc R
H6A H 0.0879 0.7604 0.8004 0.050 Uiso 1 1 calc R
C7 C -0.323(2) 0.7431(9) 0.6330(5) 0.030(3) Uani 1 1 d .

loop_
_atom_site_aniso_label
_atom_site_aniso_U_11
_atom_site_aniso_U_22
_atom_site_aniso_U_33
_atom_site_aniso_U_23
_atom_site_aniso_U_13
_atom_site_aniso_U_12
Ce1 0.0221(4) 0.0309(4) 0.0176(3) 0.0011(3) -0.0019(2) 0.0016(3)
P1 0.0200(14) 0.0319(16) 0.0165(13) -0.0013(11) -0.0018(11) 0.0032(12)
O1 0.027(4) 0.033(4) 0.014(3) -0.003(3) -0.009(3) -0.002(3)
O2 0.023(4) 0.038(5) 0.021(4) 0.002(3) -0.001(3) -0.002(3)
O3 0.027(4) 0.047(5) 0.020(4) -0.002(4) 0.000(3) 0.006(4)
O4 0.048(5) 0.049(6) 0.027(5) -0.008(4) 0.004(4) -0.020(4)
O5 0.047(5) 0.051(5) 0.024(4) -0.006(4) -0.006(4) -0.020(5)
O6 0.034(5) 0.055(6) 0.036(5) -0.004(4) -0.004(4) 0.007(4)
O7 0.050(6) 0.055(6) 0.055(6) 0.017(5) 0.002(5) -0.009(5)
O1W 0.0077(14) 0.0071(14) 0.0046(14) -0.0041(9) 0.0007(9) -0.0033(9)
O2W 0.063(3) 0.063(3) 0.063(3) 0.0003(10) 0.0055(10) -0.0011(10)
N1 0.024(5) 0.032(5) 0.021(5) -0.003(4) 0.002(4) -0.012(4)
C1 0.018(5) 0.033(6) 0.031(6) -0.011(5) 0.003(5) -0.003(5)
C2 0.057(9) 0.068(10) 0.017(6) -0.011(6) 0.006(6) -0.027(8)
C3 0.043(7) 0.051(8) 0.015(5) -0.006(5) -0.005(5) -0.015(6)
C4 0.033(6) 0.028(6) 0.023(6) -0.006(5) -0.007(5) 0.001(5)
C5 0.055(9) 0.070(10) 0.027(7) -0.004(7) 0.002(6) -0.043(8)
C6 0.054(8) 0.048(8) 0.022(6) 0.010(6) -0.008(6) -0.010(7)
C7 0.037(7) 0.022(6) 0.029(6) 0.000(5) -0.004(5) 0.002(5)

loop_
_atom_type_symbol
_atom_type_description
_atom_type_scat_dispersion_real
_atom_type_scat_dispersion_imag
_atom_type_scat_source
C C 0.0033 0.0016 'International Tables Vol C Tables 4.2.6.8 and 6.1.1.4'
H H 0.0000 0.0000 'International Tables Vol C Tables 4.2.6.8 and 6.1.1.4'
N N 0.0061 0.0033 'International Tables Vol C Tables 4.2.6.8 and 6.1.1.4'
O O 0.0106 0.0060 'International Tables Vol C Tables 4.2.6.8 and 6.1.1.4'
P P 0.1023 0.0942 'International Tables Vol C Tables 4.2.6.8 and 6.1.1.4'
Ce Ce -0.2486 2.6331 'International Tables Vol C Tables 4.2.6.8 and 6.1.1.4'

loop_
_geom_angle_atom_site_label_1
_geom_angle_atom_site_label_2
_geom_angle_atom_site_label_3
_geom_angle
_geom_angle_site_symmetry_1
_geom_angle_site_symmetry_3
O1 Ce1 O3 94.3(3) 3_677 3_577
O1 Ce1 O7 161.0(3) 3_677 .
O3 Ce1 O7 93.6(3) 3_577 .
O1 Ce1 O6 81.3(3) 3_677 .
O3 Ce1 O6 160.2(3) 3_577 .
O7 Ce1 O6 96.7(3) . .
O1 Ce1 O2 122.8(2) 3_677 .
O3 Ce1 O2 85.2(3) 3_577 .
O7 Ce1 O2 75.1(3) . .
O6 Ce1 O2 81.2(3) . .
O1 Ce1 O4 80.4(3) 3_677 4_676
O3 Ce1 O4 124.4(3) 3_577 4_676
O7 Ce1 O4 80.8(3) . 4_676
O6 Ce1 O4 74.1(3) . 4_676
O2 Ce1 O4 143.0(3) . 4_676
O1 Ce1 O1 66.6(3) 3_677 .
O3 Ce1 O1 84.5(3) 3_577 .
O7 Ce1 O1 131.5(3) . .
O6 Ce1 O1 76.0(3) . .
O2 Ce1 O1 56.4(2) . .
O4 Ce1 O1 138.2(3) 4_676 .
O1 Ce1 O5 82.6(3) 3_677 4_676
O3 Ce1 O5 74.3(3) 3_577 4_676
O7 Ce1 O5 82.9(3) . 4_676
O6 Ce1 O5 123.7(3) . 4_676
O2 Ce1 O5 148.9(3) . 4_676
O4 Ce1 O5 50.1(3) 4_676 4_676
O1 Ce1 O5 141.0(3) . 4_676
O1 Ce1 C7 78.7(3) 3_677 4_676
O3 Ce1 C7 99.4(3) 3_577 4_676
O7 Ce1 C7 82.9(3) . 4_676
O6 Ce1 C7 98.6(3) . 4_676
O2 Ce1 C7 157.8(3) . 4_676
O4 Ce1 C7 25.1(3) 4_676 4_676
O1 Ce1 C7 145.3(3) . 4_676
O5 Ce1 C7 25.2(3) 4_676 4_676
O1 Ce1 P1 95.17(18) 3_677 .
O3 Ce1 P1 84.44(19) 3_577 .
O7 Ce1 P1 102.8(2) . .
O6 Ce1 P1 76.9(2) . .
O2 Ce1 P1 27.72(18) . .
O4 Ce1 P1 150.93(19) 4_676 .
O1 Ce1 P1 28.67(16) . .
O5 Ce1 P1 158.3(2) 4_676 .
C7 Ce1 P1 172.9(2) 4_676 .
O1 Ce1 Ce1 35.14(17) 3_677 3_677
O3 Ce1 Ce1 89.0(2) 3_577 3_677
O7 Ce1 Ce1 162.4(2) . 3_677
O6 Ce1 Ce1 76.2(2) . 3_677
O2 Ce1 Ce1 87.78(18) . 3_677
O4 Ce1 Ce1 111.9(2) 4_676 3_677
O1 Ce1 Ce1 31.48(15) . 3_677
O5 Ce1 Ce1 114.4(2) 4_676 3_677
C7 Ce1 Ce1 113.8(2) 4_676 3_677
P1 Ce1 Ce1 60.08(6) . 3_677
O2 P1 O3 114.4(5) . .
O2 P1 O1 106.5(4) . .
O3 P1 O1 115.2(5) . .
O2 P1 C1 110.1(5) . .
O3 P1 C1 107.8(5) . .
O1 P1 C1 102.1(5) . .
O2 P1 Ce1 50.4(3) . .
O3 P1 Ce1 135.1(3) . .
O1 P1 Ce1 56.2(3) . .
C1 P1 Ce1 117.1(4) . .
P1 O1 Ce1 150.9(4) . 3_677
P1 O1 Ce1 95.2(4) . .
Ce1 O1 Ce1 113.4(3) 3_677 .
P1 O2 Ce1 101.9(4) . .
P1 O3 Ce1 140.3(4) . 3_577
C7 O4 Ce1 95.5(7) . 4_475
C7 O5 Ce1 95.3(7) . 4_475
Ce1 O6 H6C 108.6 . .
Ce1 O6 H6D 107.1 . .
H6C O6 H6D 110.9 . .
Ce1 O7 H7A 107.4 . .
Ce1 O7 H7B 109.8 . .
H7A O7 H7B 109.5 . .
H1WA O1W H1WB 113.1 . .
H2WA O2W H2WB 109.9 . .
C6 N1 C2 110.3(10) . .
C6 N1 C1 113.2(9) . .
C2 N1 C1 110.7(9) . .
N1 C1 P1 116.0(7) . .
N1 C1 H1A 108.3 . .
P1 C1 H1A 108.3 . .
N1 C1 H1B 108.3 . .
P1 C1 H1B 108.3 . .
H1A C1 H1B 107.4 . .
N1 C2 C3 113.2(10) . .
N1 C2 H2A 108.9 . .
C3 C2 H2A 108.9 . .
N1 C2 H2B 108.9 . .
C3 C2 H2B 108.9 . .
H2A C2 H2B 107.8 . .
C4 C3 C2 111.4(10) . .
C4 C3 H3B 109.3 . .
C2 C3 H3B 109.3 . .
C4 C3 H3A 109.3 . .
C2 C3 H3A 109.3 . .
H3B C3 H3A 108.0 . .
C3 C4 C5 108.6(10) . .
C3 C4 C7 112.2(9) . .
C5 C4 C7 113.8(10) . .
C3 C4 H4A 107.3 . .
C5 C4 H4A 107.3 . .
C7 C4 H4A 107.3 . .
C4 C5 C6 113.0(11) . .
C4 C5 H5A 109.0 . .
C6 C5 H5A 109.0 . .
C4 C5 H5B 109.0 . .
C6 C5 H5B 109.0 . .
H5A C5 H5B 107.8 . .
N1 C6 C5 110.9(10) . .
N1 C6 H6B 109.5 . .
C5 C6 H6B 109.5 . .
N1 C6 H6A 109.5 . .
C5 C6 H6A 109.5 . .
H6B C6 H6A 108.1 . .
O5 C7 O4 118.5(11) . .
O5 C7 C4 120.2(10) . .
O4 C7 C4 121.3(11) . .
O5 C7 Ce1 59.5(6) . 4_475
O4 C7 Ce1 59.4(6) . 4_475
C4 C7 Ce1 171.4(8) . 4_475

loop_
_geom_bond_atom_site_label_1
_geom_bond_atom_site_label_2
_geom_bond_distance
_geom_bond_site_symmetry_2
Ce1 O1 2.410(7) 3_677
Ce1 O3 2.406(8) 3_577
Ce1 O7 2.456(10) .
Ce1 O6 2.484(9) .
Ce1 O2 2.507(8) .
Ce1 O4 2.566(8) 4_676
Ce1 O1 2.656(8) .
Ce1 O5 2.567(8) 4_676
Ce1 C7 2.967(12) 4_676
Ce1 P1 3.185(3) .
Ce1 Ce1 4.2362(13) 3_677
P1 O2 1.514(8) .
P1 O3 1.488(8) .
P1 O1 1.534(7) .
P1 C1 1.841(11) .
O1 Ce1 2.410(7) 3_677
O3 Ce1 2.406(8) 3_577
O4 C7 1.263(14) .
O4 Ce1 2.566(8) 4_475
O5 C7 1.268(14) .
O5 Ce1 2.567(8) 4_475
O6 H6C 0.8200 .
O6 H6D 0.8718 .
O7 H7A 0.8523 .
O7 H7B 0.8614 .
O1W H1WA 0.8450 .
O1W H1WB 0.8569 .
O2W H2WA 0.8616 .
O2W H2WB 0.8623 .
N1 C6 1.486(16) .
N1 C2 1.469(14) .
N1 C1 1.487(13) .
C1 H1A 0.9700 .
C1 H1B 0.9700 .
C2 C3 1.525(16) .
C2 H2A 0.9700 .
C2 H2B 0.9700 .
C3 C4 1.546(17) .
C3 H3B 0.9700 .
C3 H3A 0.9700 .
C4 C5 1.487(16) .
C4 C7 1.486(16) .
C4 H4A 0.9800 .
C5 C6 1.531(17) .
C5 H5A 0.9700 .
C5 H5B 0.9700 .
C6 H6B 0.9700 .
C6 H6A 0.9700 .
C7 Ce1 2.967(12) 4_475
